data_7108827
loop_
_publ_author_name
'Sheng-Chun Chen'
'Zhi-Hui Zhang'
'Qun Chen'
'Li-Qun Wang'
'Juan Xu'
'Ming-Yang He'
'Miao Du'
'Xiao-Ping Yang'
'Richard A.Jones'

_publ_section_title
;
 An efficient strategy to achieve hydrophilic polymeric silver(I)
 materials with exceptional antibacterial activity
;
_journal_name_full Chem.Commun.
_journal_page_first 1270
_journal_paper_doi 10.1039/c2cc36538c
_journal_volume 49
_journal_year 2012
_chemical_formula_moiety 'C19 H7 Ag4 F8 N O9 '
_chemical_formula_sum 'C19 H7 Ag4 F8 N O9'
_chemical_formula_weight 976.74
_chemical_name_systematic
;
?
;
_space_group_IT_number 14
_symmetry_cell_setting monoclinic
_symmetry_space_group_name_Hall '-P 2ybc'
_symmetry_space_group_name_H-M 'P 1 21/c 1'
_atom_sites_solution_hydrogens geom
_atom_sites_solution_primary direct
_atom_sites_solution_secondary difmap
_audit_creation_method SHELXL-97
_cell_angle_alpha 90.00
_cell_angle_beta 108.8200(10)
_cell_angle_gamma 90.00
_cell_formula_units_Z 4
_cell_length_a 15.6663(14)
_cell_length_b 11.4910(11)
_cell_length_c 13.2146(12)
_cell_measurement_reflns_used 9983
_cell_measurement_temperature 296(2)
_cell_measurement_theta_max 27.60
_cell_measurement_theta_min 2.24
_cell_volume 2251.7(4)
_computing_cell_refinement 'Bruker SMART'
_computing_data_collection 'Bruker SMART'
_computing_data_reduction 'Bruker SAINT'
_computing_molecular_graphics 'Bruker SHELXTL'
_computing_publication_material 'Bruker SHELXTL'
_computing_structure_refinement 'SHELXL-97 (Sheldrick, 2008)'
_computing_structure_solution 'SHELXS-97 (Sheldrick, 2008)'
_diffrn_ambient_temperature 296(2)
_diffrn_measured_fraction_theta_full 0.993
_diffrn_measured_fraction_theta_max 0.993
_diffrn_measurement_device_type 'CCD area detector'
_diffrn_measurement_method 'phi and omega scans'
_diffrn_radiation_monochromator graphite
_diffrn_radiation_source 'fine-focus sealed tube'
_diffrn_radiation_type MoK\a
_diffrn_radiation_wavelength 0.71073
_diffrn_reflns_av_R_equivalents 0.0406
_diffrn_reflns_av_sigmaI/netI 0.0328
_diffrn_reflns_limit_h_max 20
_diffrn_reflns_limit_h_min -20
_diffrn_reflns_limit_k_max 14
_diffrn_reflns_limit_k_min -14
_diffrn_reflns_limit_l_max 17
_diffrn_reflns_limit_l_min -16
_diffrn_reflns_number 19131
_diffrn_reflns_theta_full 27.63
_diffrn_reflns_theta_max 27.63
_diffrn_reflns_theta_min 2.24
_exptl_absorpt_coefficient_mu 3.551
_exptl_absorpt_correction_T_max 0.395
_exptl_absorpt_correction_T_min 0.389
_exptl_absorpt_correction_type multi-scan
_exptl_absorpt_process_details SADABS
_exptl_crystal_colour colorless
_exptl_crystal_density_diffrn 2.881
_exptl_crystal_density_method 'not measured'
_exptl_crystal_description block
_exptl_crystal_F_000 1840
_exptl_crystal_size_max 0.28
_exptl_crystal_size_mid 0.26
_exptl_crystal_size_min 0.26
_refine_diff_density_max 1.297
_refine_diff_density_min -1.275
_refine_diff_density_rms 0.142
_refine_ls_extinction_method none
_refine_ls_goodness_of_fit_ref 1.087
_refine_ls_hydrogen_treatment constr
_refine_ls_matrix_type full
_refine_ls_number_parameters 379
_refine_ls_number_reflns 5200
_refine_ls_number_restraints 40
_refine_ls_restrained_S_all 1.141
_refine_ls_R_factor_all 0.0333
_refine_ls_R_factor_gt 0.0295
_refine_ls_shift/su_max 0.001
_refine_ls_shift/su_mean 0.000
_refine_ls_structure_factor_coef Fsqd
_refine_ls_weighting_details 'calc w=1/[\s^2^(Fo^2^)+(0.0377P)^2^+4.8336P] where P=(Fo^2^+2Fc^2^)/3'
_refine_ls_weighting_scheme calc
_refine_ls_wR_factor_gt 0.0781
_refine_ls_wR_factor_ref 0.0806
_reflns_number_gt 4730
_reflns_number_total 5200
_reflns_threshold_expression >2sigma(I)
_cod_data_source_file c2cc36538c.txt
_cod_data_source_block 3
_cod_original_sg_symbol_Hall '-P 2ybc '
_cod_original_sg_symbol_H-M P2(1)/c
_cod_database_code 7108827

loop_
_symmetry_equiv_pos_as_xyz
'x, y, z'
'-x, y+1/2, -z+1/2'
'-x, -y, -z'
'x, -y-1/2, z-1/2'

loop_
_atom_site_label
_atom_site_type_symbol
_atom_site_fract_x
_atom_site_fract_y
_atom_site_fract_z
_atom_site_U_iso_or_equiv
_atom_site_adp_type
_atom_site_occupancy
_atom_site_symmetry_multiplicity
_atom_site_calc_flag
_atom_site_refinement_flags
_atom_site_disorder_assembly
_atom_site_disorder_group
Ag1 Ag 0.485218(19) 0.65379(3) 0.31658(2) 0.02521(9) Uani 1 1 d . . .
Ag2 Ag 0.587947(19) 0.87196(3) 0.37057(2) 0.02689(9) Uani 1 1 d . . .
Ag3 Ag 0.48844(2) 0.39030(3) 0.42058(3) 0.02801(9) Uani 1 1 d . . .
Ag4 Ag 0.42861(2) 0.83434(3) 0.49214(2) 0.03283(10) Uani 1 1 d . . .
C1 C 0.6896(2) 0.6751(3) 0.4995(3) 0.0188(7) Uani 1 1 d . . .
C2 C 0.7701(2) 0.6077(3) 0.5714(3) 0.0186(7) Uani 1 1 d . . .
C3 C 0.7594(2) 0.4930(3) 0.6015(3) 0.0186(7) Uani 1 1 d . . .
C4 C 0.8334(3) 0.4310(3) 0.6632(3) 0.0230(7) Uani 1 1 d . . .
C5 C 0.9187(3) 0.4809(4) 0.7003(3) 0.0268(8) Uani 1 1 d . . .
C6 C 0.9295(2) 0.5943(4) 0.6737(3) 0.0271(8) Uani 1 1 d . . .
C7 C 0.8565(3) 0.6568(3) 0.6090(3) 0.0234(8) Uani 1 1 d . . .
C8 C 0.6672(2) 0.4349(3) 0.5766(3) 0.0187(7) Uani 1 1 d . . .
C9 C 0.3916(2) 0.9051(3) 0.2601(3) 0.0195(7) Uani 1 1 d . . .
C10 C 0.3089(2) 0.9807(3) 0.2202(3) 0.0214(7) Uani 1 1 d . A .
C11 C 0.3148(3) 1.0967(4) 0.2521(3) 0.0250(8) Uani 1 1 d . . .
C12 C 0.2385(4) 1.1658(4) 0.2127(4) 0.0417(12) Uani 1 1 d D A .
C13 C 0.1566(3) 1.1216(6) 0.1477(4) 0.0583(19) Uani 1 1 d D . .
C14 C 0.1532(3) 1.0051(6) 0.1187(4) 0.0510(16) Uani 1 1 d D A .
C15 C 0.2285(3) 0.9364(5) 0.1544(3) 0.0348(10) Uani 1 1 d . . .
C16 C 0.3989(3) 1.1434(3) 0.3327(3) 0.0269(8) Uani 1 1 d . . .
C17 C 0.7175(3) 1.0917(4) 0.3864(3) 0.0353(10) Uani 1 1 d . . .
H17 H 0.7284 1.1107 0.3232 0.042 Uiso 1 1 calc R . .
C18 C 0.7772(3) 1.0474(4) 0.5745(3) 0.0342(9) Uani 1 1 d . . .
H18A H 0.7651 1.1175 0.6070 0.051 Uiso 1 1 calc R . .
H18B H 0.8313 1.0120 0.6205 0.051 Uiso 1 1 calc R . .
H18C H 0.7276 0.9944 0.5634 0.051 Uiso 1 1 calc R . .
C19 C 0.8803(4) 1.0923(6) 0.4708(5) 0.0615(15) Uani 1 1 d U . .
H19A H 0.8783 1.1191 0.4013 0.092 Uiso 1 1 calc R . .
H19B H 0.9127 1.0200 0.4863 0.092 Uiso 1 1 calc R . .
H19C H 0.9103 1.1492 0.5235 0.092 Uiso 1 1 calc R . .
F1 F 0.82427(16) 0.3201(2) 0.6930(2) 0.0334(5) Uani 1 1 d . . .
F2 F 0.98981(16) 0.4204(2) 0.7638(2) 0.0392(6) Uani 1 1 d . . .
F3 F 1.01179(16) 0.6449(2) 0.7116(2) 0.0393(6) Uani 1 1 d . . .
F4 F 0.87382(16) 0.7658(2) 0.5867(2) 0.0351(6) Uani 1 1 d . . .
F5 F 0.2415(3) 1.2801(3) 0.2388(3) 0.0704(12) Uani 1 1 d D . .
F6A F 0.0757(3) 1.1735(5) 0.1049(4) 0.0411(9) Uani 0.614(6) 1 d PDU A 1
F7A F 0.0786(3) 0.9446(5) 0.0497(4) 0.0368(9) Uani 0.614(6) 1 d PDU A 1
F6B F 0.0977(5) 1.2194(7) 0.1249(6) 0.0411(9) Uani 0.386(6) 1 d PDU A 2
F7B F 0.0689(4) 0.9962(8) 0.0598(6) 0.0368(9) Uani 0.386(6) 1 d PDU A 2
F8 F 0.2200(2) 0.8256(3) 0.1207(2) 0.0499(8) Uani 1 1 d . A .
N1 N 0.7886(2) 1.0750(4) 0.4730(3) 0.0337(8) Uani 1 1 d . . .
O1 O 0.61605(18) 0.6206(2) 0.4664(2) 0.0251(6) Uani 1 1 d . . .
O2 O 0.70350(18) 0.7775(2) 0.4778(2) 0.0300(6) Uani 1 1 d . . .
O3 O 0.64460(19) 0.3623(2) 0.5016(2) 0.0264(6) Uani 1 1 d . . .
O4 O 0.62385(17) 0.4628(2) 0.6381(2) 0.0234(5) Uani 1 1 d . . .
O5 O 0.38194(19) 0.8101(2) 0.3026(2) 0.0259(6) Uani 1 1 d . . .
O6 O 0.46380(16) 0.9447(2) 0.2504(2) 0.0203(5) Uani 1 1 d . . .
O7 O 0.42899(19) 1.0882(3) 0.4190(2) 0.0270(6) Uani 1 1 d . . .
O8 O 0.4338(3) 1.2329(3) 0.3082(3) 0.0474(9) Uani 1 1 d . . .
O9 O 0.63753(19) 1.0839(2) 0.3831(2) 0.0273(6) Uani 1 1 d . . .

loop_
_atom_site_aniso_label
_atom_site_aniso_U_11
_atom_site_aniso_U_22
_atom_site_aniso_U_33
_atom_site_aniso_U_23
_atom_site_aniso_U_13
_atom_site_aniso_U_12
Ag1 0.02055(15) 0.02504(16) 0.02929(17) 0.00356(11) 0.00700(12) -0.00161(10)
Ag2 0.02101(15) 0.02137(15) 0.03145(17) 0.00510(11) -0.00104(12) -0.00001(10)
Ag3 0.02127(15) 0.03024(17) 0.03075(17) -0.00744(12) 0.00594(12) 0.00037(11)
Ag4 0.03709(18) 0.03636(19) 0.02012(16) -0.00175(12) 0.00238(13) 0.00332(13)
C1 0.0216(17) 0.0198(17) 0.0143(16) -0.0015(12) 0.0050(13) 0.0025(13)
C2 0.0167(16) 0.0207(17) 0.0185(16) -0.0022(13) 0.0060(13) 0.0013(13)
C3 0.0154(15) 0.0237(18) 0.0169(16) -0.0020(13) 0.0054(12) 0.0006(13)
C4 0.0242(18) 0.0207(18) 0.0237(18) 0.0024(14) 0.0074(14) 0.0038(14)
C5 0.0194(17) 0.031(2) 0.0267(19) 0.0009(15) 0.0025(14) 0.0079(15)
C6 0.0134(16) 0.034(2) 0.032(2) -0.0051(16) 0.0044(15) -0.0033(14)
C7 0.0227(18) 0.0224(18) 0.0256(19) -0.0019(14) 0.0084(15) -0.0017(14)
C8 0.0168(16) 0.0168(16) 0.0209(17) 0.0032(13) 0.0039(13) 0.0013(12)
C9 0.0177(16) 0.0230(17) 0.0141(15) -0.0020(13) 0.0001(12) -0.0006(13)
C10 0.0172(16) 0.033(2) 0.0147(16) 0.0052(14) 0.0054(13) -0.0020(14)
C11 0.0278(19) 0.030(2) 0.0204(18) 0.0056(14) 0.0121(15) 0.0092(15)
C12 0.053(3) 0.052(3) 0.032(2) 0.015(2) 0.029(2) 0.031(2)
C13 0.034(3) 0.115(6) 0.032(3) 0.037(3) 0.020(2) 0.044(3)
C14 0.0152(19) 0.108(5) 0.028(2) 0.026(3) 0.0040(16) 0.008(2)
C15 0.025(2) 0.058(3) 0.0204(19) 0.0117(18) 0.0062(16) -0.0070(19)
C16 0.040(2) 0.0248(19) 0.0209(19) -0.0054(14) 0.0163(17) -0.0022(16)
C17 0.034(2) 0.050(3) 0.023(2) 0.0005(18) 0.0106(17) -0.005(2)
C18 0.040(2) 0.038(2) 0.025(2) 0.0047(17) 0.0103(17) 0.0009(19)
C19 0.0598(18) 0.0648(18) 0.0606(18) 0.0017(10) 0.0205(11) 0.0002(10)
F1 0.0284(12) 0.0257(12) 0.0418(14) 0.0106(10) 0.0054(11) 0.0043(10)
F2 0.0211(12) 0.0389(15) 0.0496(16) 0.0066(12) 0.0002(11) 0.0094(10)
F3 0.0165(11) 0.0402(15) 0.0536(17) -0.0046(12) 0.0008(11) -0.0048(10)
F4 0.0255(12) 0.0248(12) 0.0499(15) 0.0034(11) 0.0052(11) -0.0083(9)
F5 0.118(3) 0.061(2) 0.0470(18) 0.0157(16) 0.046(2) 0.061(2)
F6A 0.0391(11) 0.0426(12) 0.0413(11) 0.0007(7) 0.0123(7) 0.0027(7)
F7A 0.0335(10) 0.0380(12) 0.0371(10) 0.0005(7) 0.0088(7) 0.0006(7)
F6B 0.0391(11) 0.0426(12) 0.0413(11) 0.0007(7) 0.0123(7) 0.0027(7)
F7B 0.0335(10) 0.0380(12) 0.0371(10) 0.0005(7) 0.0088(7) 0.0006(7)
F8 0.0490(17) 0.062(2) 0.0310(14) -0.0033(13) 0.0019(12) -0.0345(15)
N1 0.0305(18) 0.046(2) 0.0254(18) 0.0048(15) 0.0103(14) 0.0001(16)
O1 0.0190(13) 0.0283(14) 0.0244(13) 0.0067(11) 0.0022(10) -0.0020(10)
O2 0.0240(13) 0.0211(14) 0.0390(16) 0.0054(12) 0.0022(12) 0.0009(11)
O3 0.0231(13) 0.0261(14) 0.0278(14) -0.0041(11) 0.0052(11) -0.0029(11)
O4 0.0216(12) 0.0263(14) 0.0249(13) 0.0032(10) 0.0109(10) -0.0001(10)
O5 0.0319(15) 0.0217(13) 0.0250(14) 0.0019(10) 0.0104(11) -0.0025(11)
O6 0.0182(12) 0.0222(13) 0.0194(12) 0.0018(10) 0.0046(9) 0.0009(10)
O7 0.0304(15) 0.0302(15) 0.0211(13) -0.0010(11) 0.0092(11) -0.0019(11)
O8 0.086(3) 0.0291(17) 0.0323(17) -0.0077(13) 0.0269(18) -0.0213(17)
O9 0.0288(14) 0.0279(14) 0.0272(14) -0.0038(11) 0.0118(11) -0.0075(11)

loop_
_atom_type_symbol
_atom_type_description
_atom_type_scat_dispersion_real
_atom_type_scat_dispersion_imag
_atom_type_scat_source
C C 0.0033 0.0016 'International Tables Vol C Tables 4.2.6.8 and 6.1.1.4'
H H 0.0000 0.0000 'International Tables Vol C Tables 4.2.6.8 and 6.1.1.4'
N N 0.0061 0.0033 'International Tables Vol C Tables 4.2.6.8 and 6.1.1.4'
O O 0.0106 0.0060 'International Tables Vol C Tables 4.2.6.8 and 6.1.1.4'
F F 0.0171 0.0103 'International Tables Vol C Tables 4.2.6.8 and 6.1.1.4'
Ag Ag -0.8971 1.1015 'International Tables Vol C Tables 4.2.6.8 and 6.1.1.4'

loop_
_geom_angle_atom_site_label_1
_geom_angle_atom_site_label_2
_geom_angle_atom_site_label_3
_geom_angle
_geom_angle_site_symmetry_1
_geom_angle_site_symmetry_3
O1 Ag1 O5 124.52(10) . .
O1 Ag1 O4 101.26(9) . 3_666
O5 Ag1 O4 85.40(9) . 3_666
O1 Ag1 O8 96.92(11) . 2_645
O5 Ag1 O8 98.52(10) . 2_645
O4 Ag1 O8 154.83(11) 3_666 2_645
O1 Ag1 Ag2 71.16(7) . .
O5 Ag1 Ag2 71.41(7) . .
O4 Ag1 Ag2 142.70(7) 3_666 .
O8 Ag1 Ag2 60.35(8) 2_645 .
O1 Ag1 Ag3 67.35(7) . .
O5 Ag1 Ag3 129.68(7) . .
O4 Ag1 Ag3 45.78(6) 3_666 .
O8 Ag1 Ag3 130.45(7) 2_645 .
Ag2 Ag1 Ag3 138.028(13) . .
O2 Ag2 O6 172.10(10) . .
O2 Ag2 O9 105.11(10) . .
O6 Ag2 O9 82.31(9) . .
O2 Ag2 Ag1 90.45(7) . .
O6 Ag2 Ag1 82.17(7) . .
O9 Ag2 Ag1 164.44(7) . .
O8 Ag3 O3 107.40(13) 1_545 .
O8 Ag3 O4 105.22(12) 1_545 3_666
O3 Ag3 O4 142.69(10) . 3_666
O8 Ag3 O1 99.35(11) 1_545 3_666
O3 Ag3 O1 119.75(9) . 3_666
O4 Ag3 O1 71.29(9) 3_666 3_666
O8 Ag3 Ag4 66.04(10) 1_545 3_666
O3 Ag3 Ag4 56.02(7) . 3_666
O4 Ag3 Ag4 158.96(6) 3_666 3_666
O1 Ag3 Ag4 90.75(6) 3_666 3_666
O8 Ag3 Ag3 165.05(10) 1_545 3_666
O3 Ag3 Ag3 85.92(7) . 3_666
O4 Ag3 Ag3 64.78(7) 3_666 3_666
O1 Ag3 Ag3 67.41(6) 3_666 3_666
Ag4 Ag3 Ag3 119.103(17) 3_666 3_666
O8 Ag3 Ag1 119.50(8) 1_545 .
O3 Ag3 Ag1 100.81(7) . .
O4 Ag3 Ag1 46.15(6) 3_666 .
O1 Ag3 Ag1 111.13(6) 3_666 .
Ag4 Ag3 Ag1 154.887(14) 3_666 .
Ag3 Ag3 Ag1 62.604(13) 3_666 .
O7 Ag4 O5 119.42(10) 3_676 .
O7 Ag4 O9 93.41(9) 3_676 3_676
O5 Ag4 O9 135.32(10) . 3_676
O7 Ag4 O3 133.52(10) 3_676 3_666
O5 Ag4 O3 86.67(9) . 3_666
O9 Ag4 O3 91.50(9) 3_676 3_666
O7 Ag4 Ag3 84.73(7) 3_676 3_666
O5 Ag4 Ag3 104.76(7) . 3_666
O9 Ag4 Ag3 107.87(7) 3_676 3_666
O3 Ag4 Ag3 50.04(6) 3_666 3_666
O2 C1 O1 126.7(3) . .
O2 C1 C2 116.9(3) . .
O1 C1 C2 116.4(3) . .
C7 C2 C3 117.9(3) . .
C7 C2 C1 121.8(3) . .
C3 C2 C1 120.3(3) . .
C4 C3 C2 119.9(3) . .
C4 C3 C8 117.2(3) . .
C2 C3 C8 122.8(3) . .
F1 C4 C3 120.7(3) . .
F1 C4 C5 117.7(3) . .
C3 C4 C5 121.6(3) . .
F2 C5 C6 120.1(4) . .
F2 C5 C4 120.9(4) . .
C6 C5 C4 119.0(3) . .
F3 C6 C5 119.6(4) . .
F3 C6 C7 120.2(4) . .
C5 C6 C7 120.2(3) . .
F4 C7 C6 115.8(3) . .
F4 C7 C2 122.8(3) . .
C6 C7 C2 121.4(3) . .
O3 C8 O4 127.3(3) . .
O3 C8 C3 117.8(3) . .
O4 C8 C3 114.8(3) . .
O5 C9 O6 126.7(3) . .
O5 C9 C10 116.3(3) . .
O6 C9 C10 117.0(3) . .
C15 C10 C11 120.2(4) . .
C15 C10 C9 121.1(4) . .
C11 C10 C9 118.7(3) . .
C12 C11 C10 117.9(4) . .
C12 C11 C16 121.0(4) . .
C10 C11 C16 121.0(3) . .
F5 C12 C11 120.2(5) . .
F5 C12 C13 117.5(4) . .
C11 C12 C13 122.3(4) . .
F6A C13 C14 111.3(6) . .
F6A C13 C12 130.7(6) . .
C14 C13 C12 118.0(4) . .
C14 C13 F6B 137.6(6) . .
C12 C13 F6B 104.4(6) . .
F7B C14 C15 138.9(7) . .
F7B C14 C13 100.5(6) . .
C15 C14 C13 120.6(4) . .
C15 C14 F7A 112.3(6) . .
C13 C14 F7A 127.1(5) . .
F8 C15 C14 116.8(4) . .
F8 C15 C10 122.2(4) . .
C14 C15 C10 121.0(5) . .
O8 C16 O7 125.5(4) . .
O8 C16 C11 117.7(4) . .
O7 C16 C11 116.8(4) . .
O9 C17 N1 125.1(4) . .
O9 C17 H17 117.5 . .
N1 C17 H17 117.5 . .
N1 C18 H18A 109.5 . .
N1 C18 H18B 109.5 . .
H18A C18 H18B 109.5 . .
N1 C18 H18C 109.5 . .
H18A C18 H18C 109.5 . .
H18B C18 H18C 109.5 . .
N1 C19 H19A 109.5 . .
N1 C19 H19B 109.5 . .
H19A C19 H19B 109.5 . .
N1 C19 H19C 109.5 . .
H19A C19 H19C 109.5 . .
H19B C19 H19C 109.5 . .
C17 N1 C18 120.8(4) . .
C17 N1 C19 121.4(4) . .
C18 N1 C19 117.7(4) . .
C1 O1 Ag1 131.0(2) . .
C1 O1 Ag3 120.6(2) . 3_666
Ag1 O1 Ag3 87.23(9) . 3_666
C1 O2 Ag2 116.5(2) . .
C8 O3 Ag3 104.8(2) . .
C8 O3 Ag4 125.3(2) . 3_666
Ag3 O3 Ag4 73.94(8) . 3_666
C8 O4 Ag3 117.8(2) . 3_666
C8 O4 Ag1 126.6(2) . 3_666
Ag3 O4 Ag1 88.07(9) 3_666 3_666
C9 O5 Ag1 120.8(2) . .
C9 O5 Ag4 109.1(2) . .
Ag1 O5 Ag4 92.08(10) . .
C9 O6 Ag2 113.3(2) . .
C16 O7 Ag4 106.4(3) . 3_676
C16 O8 Ag3 125.1(3) . 1_565
C16 O8 Ag1 102.9(3) . 2_655
Ag3 O8 Ag1 122.25(15) 1_565 2_655
C17 O9 Ag4 127.0(3) . 3_676
C17 O9 Ag2 110.7(3) . .
Ag4 O9 Ag2 103.23(10) 3_676 .

loop_
_geom_bond_atom_site_label_1
_geom_bond_atom_site_label_2
_geom_bond_distance
_geom_bond_site_symmetry_2
Ag1 O1 2.376(3) .
Ag1 O5 2.384(3) .
Ag1 O4 2.395(3) 3_666
Ag1 O8 2.550(4) 2_645
Ag1 Ag2 2.9399(5) .
Ag1 Ag3 3.3187(5) .
Ag2 O2 2.193(3) .
Ag2 O6 2.238(2) .
Ag2 O9 2.545(3) .
Ag3 O8 2.321(3) 1_545
Ag3 O3 2.355(3) .
Ag3 O4 2.380(3) 3_666
Ag3 O1 2.550(3) 3_666
Ag3 Ag4 2.9521(5) 3_666
Ag3 Ag3 3.2252(6) 3_666
Ag4 O7 2.336(3) 3_676
Ag4 O5 2.388(3) .
Ag4 O9 2.403(3) 3_676
Ag4 O3 2.548(3) 3_666
Ag4 Ag3 2.9522(5) 3_666
C1 O2 1.246(5) .
C1 O1 1.259(4) .
C1 C2 1.523(5) .
C2 C7 1.401(5) .
C2 C3 1.402(5) .
C3 C4 1.382(5) .
C3 C8 1.527(5) .
C4 F1 1.355(4) .
C4 C5 1.391(5) .
C5 F2 1.351(4) .
C5 C6 1.375(6) .
C6 F3 1.354(4) .
C6 C7 1.388(5) .
C7 F4 1.335(4) .
C8 O3 1.256(5) .
C8 O4 1.257(4) .
C9 O5 1.259(5) .
C9 O6 1.264(4) .
C9 C10 1.507(5) .
C10 C15 1.376(5) .
C10 C11 1.393(6) .
C11 C12 1.389(6) .
C11 C16 1.501(6) .
C12 F5 1.355(5) .
C12 C13 1.390(9) .
C13 F6A 1.349(5) .
C13 C14 1.388(9) .
C13 F6B 1.423(7) .
C14 F7B 1.303(6) .
C14 C15 1.370(7) .
C14 F7A 1.411(6) .
C15 F8 1.342(6) .
C16 O8 1.256(5) .
C16 O7 1.256(5) .
C17 O9 1.243(5) .
C17 N1 1.328(6) .
C17 H17 0.9300 .
C18 N1 1.444(5) .
C18 H18A 0.9600 .
C18 H18B 0.9600 .
C18 H18C 0.9600 .
C19 N1 1.460(7) .
C19 H19A 0.9600 .
C19 H19B 0.9600 .
C19 H19C 0.9600 .
O1 Ag3 2.550(3) 3_666
O3 Ag4 2.548(3) 3_666
O4 Ag3 2.380(3) 3_666
O4 Ag1 2.394(3) 3_666
O7 Ag4 2.336(3) 3_676
O8 Ag3 2.321(3) 1_565
O8 Ag1 2.550(4) 2_655
O9 Ag4 2.403(3) 3_676
